data_4131934
loop_
_publ_author_name
'Wurzenberger, Maximilian H. H.'
'Szimhardt, Norbert'
'Stierstorfer, J\"org'

_publ_section_title
;
 Copper(II) Chlorate Complexes: The Renaissance of a Forgotten and
 Misjudged Energetic Anion.
;
_journal_issue 9
_journal_name_full 'Journal of the American Chemical Society'
_journal_page_first 3206
_journal_page_last 3209
_journal_paper_doi 10.1021/jacs.7b13230
_journal_volume 140
_journal_year 2018
_chemical_formula_moiety '3(C5 H8 Cu0.33 N8), 2(Cl O3)'
_chemical_formula_sum 'C15 H24 Cl2 Cu N24 O6'
_chemical_formula_weight 771.02
_chemical_name_common 'tris(ditetrazolylpropyl) copper(II) chlorate'
_chemical_name_systematic
;
tris(ditetrazolylpropyl) copper(II) chlorate'
;
_space_group_crystal_system trigonal
_space_group_IT_number 165
_space_group_name_Hall '-P 3 2"c'
_space_group_name_H-M_alt 'P -3 c 1'
_symmetry_cell_setting hexagonal
_symmetry_Int_Tables_number 165
_symmetry_space_group_name_Hall '-P 3 2"c'
_symmetry_space_group_name_H-M 'P -3 c 1'
_atom_sites_solution_hydrogens difmap
_audit_creation_date
;
'Mon Aug 01 09:15:29 2016'
;
_audit_creation_method SHELXL-2013
_audit_update_record 01.08.2016
_cell_angle_alpha 90
_cell_angle_beta 90
_cell_angle_gamma 120
_cell_formula_units_Z 2
_cell_length_a 10.9642(2)
_cell_length_b 10.9642(2)
_cell_length_c 14.3772(4)
_cell_measurement_reflns_used 3051
_cell_measurement_temperature 123(2)
_cell_measurement_theta_max 30.4310
_cell_measurement_theta_min 5.1330
_cell_volume 1496.78(6)
_computing_cell_refinement
;
CrysAlisPro, Agilent Technologies,
Version 1.171.37.33 (release 27-03-2014 CrysAlis171 .NET)
(compiled Mar 27 2014,17:12:48)
;
_computing_data_collection
;
CrysAlisPro, Agilent Technologies,
Version 1.171.37.33 (release 27-03-2014 CrysAlis171 .NET)
(compiled Mar 27 2014,17:12:48)
;
_computing_data_reduction
;
CrysAlisPro, Agilent Technologies,
Version 1.171.37.33 (release 27-03-2014 CrysAlis171 .NET)
(compiled Mar 27 2014,17:12:48)
;
_computing_structure_refinement 'SHELXL-2013 (Sheldrick, 2013)'
_diffrn_ambient_temperature 123(2)
_diffrn_detector 'CCD plate'
_diffrn_detector_area_resol_mean 15.9809
_diffrn_detector_type Sapphire3
_diffrn_measured_fraction_theta_full 0.993
_diffrn_measured_fraction_theta_max 0.994
_diffrn_measurement_details
;
#__ type_ start__ end____ width___ exp.time_
  1 omega  -77.00  -34.00   1.0000   45.0000
omega____ theta____ kappa____ phi______ frames
    -      -28.6994 -179.0000   60.0000 43

#__ type_ start__ end____ width___ exp.time_
  2 omega   53.00   89.00   1.0000   45.0000
omega____ theta____ kappa____ phi______ frames
    -       29.7932   57.0000  -90.0000 36

#__ type_ start__ end____ width___ exp.time_
  3 omega   75.00  112.00   1.0000   45.0000
omega____ theta____ kappa____ phi______ frames
    -       29.7932 -179.0000  120.0000 37

#__ type_ start__ end____ width___ exp.time_
  4 omega  -22.00   73.00   1.0000   45.0000
omega____ theta____ kappa____ phi______ frames
    -       29.7932  -99.0000  120.0000 95

#__ type_ start__ end____ width___ exp.time_
  5 omega   16.00  101.00   1.0000   45.0000
omega____ theta____ kappa____ phi______ frames
    -       29.7932   38.0000   60.0000 85

#__ type_ start__ end____ width___ exp.time_
  6 omega  -22.00   75.00   1.0000   45.0000
omega____ theta____ kappa____ phi______ frames
    -       29.7932  -99.0000 -120.0000 97

#__ type_ start__ end____ width___ exp.time_
  7 omega   32.00  102.00   1.0000   45.0000
omega____ theta____ kappa____ phi______ frames
    -       29.7932   77.0000  -60.0000 70

;
_diffrn_measurement_device 'four-circle diffractometer'
_diffrn_measurement_device_type 'Xcalibur, Sapphire3'
_diffrn_measurement_method '\w scans'
_diffrn_orient_matrix_UB_11 0.0591992000
_diffrn_orient_matrix_UB_12 0.0690020000
_diffrn_orient_matrix_UB_13 -0.0021587000
_diffrn_orient_matrix_UB_21 0.0331525000
_diffrn_orient_matrix_UB_22 -0.0174113000
_diffrn_orient_matrix_UB_23 0.0357781000
_diffrn_orient_matrix_UB_31 0.0313359000
_diffrn_orient_matrix_UB_32 -0.0227392000
_diffrn_orient_matrix_UB_33 -0.0338848000
_diffrn_radiation_monochromator graphite
_diffrn_radiation_probe x-ray
_diffrn_radiation_type MoK\a
_diffrn_radiation_wavelength 0.71073
_diffrn_reflns_av_R_equivalents 0.0325
_diffrn_reflns_av_sigmaI/netI 0.0582
_diffrn_reflns_av_unetI/netI 0.0149
_diffrn_reflns_Laue_measured_fraction_full 0.993
_diffrn_reflns_Laue_measured_fraction_max 0.994
_diffrn_reflns_limit_h_max 13
_diffrn_reflns_limit_h_min -13
_diffrn_reflns_limit_k_max 9
_diffrn_reflns_limit_k_min -13
_diffrn_reflns_limit_l_max 17
_diffrn_reflns_limit_l_min -17
_diffrn_reflns_number 10648
_diffrn_reflns_point_group_measured_fraction_full 0.993
_diffrn_reflns_point_group_measured_fraction_max 0.994
_diffrn_reflns_theta_full 25.242
_diffrn_reflns_theta_max 25.994
_diffrn_reflns_theta_min 4.293
_diffrn_source 'Enhance (Mo) X-ray Source'
_exptl_absorpt_coefficient_mu 0.987
_exptl_absorpt_correction_T_max 1.00000
_exptl_absorpt_correction_T_min 0.82300
_exptl_absorpt_correction_type multi-scan
_exptl_absorpt_process_details
;
CrysAlisPro, Agilent Technologies,
Version 1.171.37.33 (release 27-03-2014 CrysAlis171 .NET)
(compiled Mar 27 2014,17:12:48)
Empirical absorption correction using spherical harmonics,
 implemented in SCALE3 ABSPACK scaling algorithm.
;
_exptl_crystal_colour blue
_exptl_crystal_density_diffrn 1.711
_exptl_crystal_description block
_exptl_crystal_F_000 786
_exptl_crystal_size_max 0.290
_exptl_crystal_size_mid 0.220
_exptl_crystal_size_min 0.100
_refine_diff_density_max 0.345
_refine_diff_density_min -0.240
_refine_diff_density_rms 0.051
_refine_ls_extinction_method none
_refine_ls_goodness_of_fit_ref 1.061
_refine_ls_hydrogen_treatment refall
_refine_ls_matrix_type full
_refine_ls_number_parameters 98
_refine_ls_number_reflns 989
_refine_ls_number_restraints 0
_refine_ls_restrained_S_all 1.061
_refine_ls_R_factor_all 0.0375
_refine_ls_R_factor_gt 0.0289
_refine_ls_shift/su_max 0.000
_refine_ls_shift/su_mean 0.000
_refine_ls_structure_factor_coef Fsqd
_refine_ls_weighting_details 'w=1/[\s^2^(Fo^2^)+(0.0430P)^2^+0.7522P] where P=(Fo^2^+2Fc^2^)/3'
_refine_ls_weighting_scheme calc
_refine_ls_wR_factor_gt 0.0758
_refine_ls_wR_factor_ref 0.0818
_reflns_Friedel_coverage 0.000
_reflns_number_gt 825
_reflns_number_total 989
_reflns_threshold_expression 'I > 2\s(I)'
_cod_data_source_file ja7b13230_si_002.cif
_cod_data_source_block lx365
_cod_original_cell_volume 1496.78(8)
_cod_database_code 4131934
_shelx_space_group_comment
;
The symmetry employed for this shelxl refinement is uniquely defined
by the following loop, which should always be used as a source of
symmetry information in preference to the above space-group names.
They are only intended as comments.
;
_shelx_estimated_absorpt_t_min 0.763
_shelx_estimated_absorpt_t_max 0.908
_shelxl_version_number 2013-4

loop_
_space_group_symop_operation_xyz
'x, y, z'
'-y, x-y, z'
'-x+y, -x, z'
'y, x, -z+1/2'
'-x, -x+y, -z+1/2'
'x-y, -y, -z+1/2'
'-x, -y, -z'
'y, -x+y, -z'
'x-y, x, -z'
'-y, -x, z-1/2'
'x, x-y, z-1/2'
'-x+y, y, z-1/2'

loop_
_atom_site_label
_atom_site_type_symbol
_atom_site_fract_x
_atom_site_fract_y
_atom_site_fract_z
_atom_site_U_iso_or_equiv
_atom_site_adp_type
_atom_site_occupancy
_atom_site_site_symmetry_order
_atom_site_calc_flag
_atom_site_refinement_flags_posn
_atom_site_refinement_flags_adp
_atom_site_refinement_flags_occupancy
Cu Cu 0.0000 0.0000 0.0000 0.02331(19) Uani 1 6 d S T P
N1 N 0.04132(18) 0.17669(18) 0.08369(11) 0.0335(4) Uani 1 1 d . . .
N2 N 0.1638(2) 0.2505(2) 0.13184(13) 0.0415(5) Uani 1 1 d . . .
N3 N 0.1702(2) 0.3611(2) 0.16775(13) 0.0427(5) Uani 1 1 d . . .
N4 N 0.05109(19) 0.35955(19) 0.14377(12) 0.0375(4) Uani 1 1 d . . .
C1 C -0.0254(2) 0.2468(2) 0.09282(16) 0.0382(5) Uani 1 1 d . . .
C2 C 0.0308(3) 0.4798(3) 0.1642(2) 0.0539(7) Uani 1 1 d . . .
C3 C -0.0645(5) 0.4658(5) 0.2259(3) 0.0370(9) Uani 0.5 1 d . . P
Cl1 Cl 0.6667 0.3333 0.99549(5) 0.0325(2) Uani 1 3 d S T P
O1 O 0.53289(17) 0.31354(17) 1.03221(12) 0.0495(4) Uani 1 1 d . . .
H1 H -0.103(3) 0.229(3) 0.0715(16) 0.040(7) Uiso 1 1 d . . .
H2A H 0.116(4) 0.555(4) 0.160(3) 0.098(13) Uiso 1 1 d . . .
H2B H 0.020(4) 0.509(4) 0.116(3) 0.084(12) Uiso 1 1 d . . .
H3A H -0.149(5) 0.394(5) 0.207(3) 0.040(13) Uiso 0.5 1 d . . P
H3B H -0.069(5) 0.543(5) 0.220(3) 0.045(13) Uiso 0.5 1 d . . P

loop_
_atom_site_aniso_label
_atom_site_aniso_U_11
_atom_site_aniso_U_22
_atom_site_aniso_U_33
_atom_site_aniso_U_23
_atom_site_aniso_U_13
_atom_site_aniso_U_12
Cu 0.0259(2) 0.0259(2) 0.0181(3) 0.000 0.000 0.01295(12)
N1 0.0279(9) 0.0348(9) 0.0356(9) 0.0088(7) 0.0024(7) 0.0141(8)
N2 0.0371(10) 0.0468(11) 0.0424(10) -0.0022(9) -0.0034(8) 0.0225(9)
N3 0.0361(10) 0.0472(12) 0.0452(11) 0.0016(9) -0.0004(8) 0.0210(9)
N4 0.0346(10) 0.0364(10) 0.0417(10) 0.0094(8) 0.0035(8) 0.0180(8)
C1 0.0293(11) 0.0369(12) 0.0450(12) 0.0090(10) 0.0002(10) 0.0141(10)
C2 0.0605(18) 0.0411(14) 0.0658(19) 0.0031(13) -0.0084(14) 0.0298(14)
C3 0.039(3) 0.038(3) 0.039(2) 0.0032(19) 0.0083(19) 0.024(2)
Cl1 0.0346(3) 0.0346(3) 0.0282(5) 0.000 0.000 0.01730(16)
O1 0.0370(9) 0.0494(10) 0.0631(11) 0.0009(8) 0.0058(7) 0.0224(8)

loop_
_atom_type_symbol
_atom_type_description
_atom_type_scat_dispersion_real
_atom_type_scat_dispersion_imag
_atom_type_scat_source
C C 0.0033 0.0016 'International Tables Vol C Tables 4.2.6.8 and 6.1.1.4'
Cl Cl 0.1484 0.1585 'International Tables Vol C Tables 4.2.6.8 and 6.1.1.4'
Cu Cu 0.3201 1.2651 'International Tables Vol C Tables 4.2.6.8 and 6.1.1.4'
N N 0.0061 0.0033 'International Tables Vol C Tables 4.2.6.8 and 6.1.1.4'
O O 0.0106 0.0060 'International Tables Vol C Tables 4.2.6.8 and 6.1.1.4'
H H 0.0000 0.0000 'International Tables Vol C Tables 4.2.6.8 and 6.1.1.4'

loop_
_geom_angle_atom_site_label_1
_geom_angle_atom_site_label_2
_geom_angle_atom_site_label_3
_geom_angle
_geom_angle_site_symmetry_1
_geom_angle_site_symmetry_3
N1 Cu N1 180.0 . 7
N1 Cu N1 88.83(6) . 9
N1 Cu N1 91.17(6) 7 9
N1 Cu N1 91.17(6) . 3
N1 Cu N1 88.83(6) 7 3
N1 Cu N1 180.00(11) 9 3
N1 Cu N1 91.17(6) . 2
N1 Cu N1 88.83(6) 7 2
N1 Cu N1 88.83(6) 9 2
N1 Cu N1 91.17(6) 3 2
N1 Cu N1 88.83(6) . 8
N1 Cu N1 91.17(6) 7 8
N1 Cu N1 91.17(6) 9 8
N1 Cu N1 88.83(6) 3 8
N1 Cu N1 180.00(19) 2 8
C1 N1 N2 105.99(18) . .
C1 N1 Cu 131.74(15) . .
N2 N1 Cu 121.79(13) . .
N3 N2 N1 109.71(17) . .
N2 N3 N4 106.90(18) . .
C1 N4 N3 108.32(18) . .
C1 N4 C2 129.9(2) . .
N3 N4 C2 121.3(2) . .
N1 C1 N4 109.1(2) . .
N1 C1 H1 129.4(17) . .
N4 C1 H1 121.5(17) . .
C3 C2 N4 119.6(3) . .
C3 C2 C3 55.1(4) . 5
N4 C2 C3 112.4(3) . 5
C3 C2 H2A 124(3) . .
N4 C2 H2A 105(2) . .
C3 C2 H2A 78(3) 5 .
C3 C2 H2B 111(3) . .
N4 C2 H2B 108(3) . .
C3 C2 H2B 138(3) 5 .
H2A C2 H2B 82(3) . .
C2 C3 C3 74.6(4) . 5
C2 C3 C2 116.6(4) . 5
C3 C3 C2 50.3(3) 5 5
C2 C3 H3A 108(3) . .
C3 C3 H3A 156(3) 5 .
C2 C3 H3A 112(3) 5 .
C2 C3 H3B 104(3) . .
C3 C3 H3B 95(3) 5 .
C2 C3 H3B 109(3) 5 .
H3A C3 H3B 107(4) . .
O1 Cl1 O1 107.84(8) . 3_665
O1 Cl1 O1 107.84(8) . 2_655
O1 Cl1 O1 107.84(8) 3_665 2_655

loop_
_geom_bond_atom_site_label_1
_geom_bond_atom_site_label_2
_geom_bond_distance
_geom_bond_site_symmetry_2
Cu N1 2.1279(18) .
Cu N1 2.1280(18) 7
Cu N1 2.1280(18) 9
Cu N1 2.1280(18) 3
Cu N1 2.1280(18) 2
Cu N1 2.1280(18) 8
N1 C1 1.307(3) .
N1 N2 1.360(3) .
N2 N3 1.287(3) .
N3 N4 1.342(3) .
N4 C1 1.316(3) .
N4 C2 1.472(3) .
C1 H1 0.83(2) .
C2 C3 1.320(5) .
C2 H2A 0.89(4) .
C2 H2B 0.79(4) .
C3 C2 1.654(6) 5
C3 H3A 0.91(5) .
C3 H3B 0.88(5) .
Cl1 O1 1.4693(16) .

loop_
_geom_torsion_atom_site_label_1
_geom_torsion_atom_site_label_2
_geom_torsion_atom_site_label_3
_geom_torsion_atom_site_label_4
_geom_torsion
_geom_torsion_site_symmetry_1
_geom_torsion_site_symmetry_4
C1 N1 N2 N3 -0.5(2) . .
Cu N1 N2 N3 172.48(13) . .
N1 N2 N3 N4 0.5(2) . .
N2 N3 N4 C1 -0.3(2) . .
N2 N3 N4 C2 -172.8(2) . .
N2 N1 C1 N4 0.3(2) . .
Cu N1 C1 N4 -171.68(13) . .
N3 N4 C1 N1 0.0(2) . .
C2 N4 C1 N1 171.6(2) . .
C1 N4 C2 C3 77.2(4) . .
N3 N4 C2 C3 -112.1(4) . .
C1 N4 C2 C3 138.6(3) . 5
N3 N4 C2 C3 -50.7(3) . 5
N4 C2 C3 C3 97.9(3) . 5
N4 C2 C3 C2 69.4(5) . 5
C3 C2 C3 C2 -28.5(4) 5 5
